data_7037755
loop_
_publ_author_name
'Li, Jia-Jia'
'Fan, Ting-Ting'
'Qu, Xiang-Long'
'Han, Hong-Liang'
'Li, Xia'

_publ_section_title
;
 Temperature-induced 1D lanthanide polymeric frameworks based on Lnn (n =
 2, 2, 4, 6) cores: synthesis, crystal structures and luminescence
 properties.
;
_journal_issue 7
_journal_name_full 'Dalton transactions (Cambridge, England : 2003)'
_journal_page_first 2924
_journal_page_last 2935
_journal_paper_doi 10.1039/c5dt04262c
_journal_volume 45
_journal_year 2016
_chemical_formula_sum 'C75 H31 F20 N6 O21 Tb3'
_chemical_formula_weight 2208.82
_space_group_crystal_system triclinic
_space_group_IT_number 2
_space_group_name_Hall '-P 1'
_space_group_name_H-M_alt 'P -1'
_symmetry_space_group_name_Hall '-P 1'
_symmetry_space_group_name_H-M 'P -1'
_atom_sites_solution_hydrogens mixed
_audit_creation_method SHELXL-2014/7
_audit_update_record
;
2015-12-21 deposited with the CCDC.
2015-12-22 downloaded from the CCDC.
;
_cell_angle_alpha 94.0300(10)
_cell_angle_beta 106.6950(10)
_cell_angle_gamma 106.0090(10)
_cell_formula_units_Z 2
_cell_length_a 14.8112(5)
_cell_length_b 15.1466(6)
_cell_length_c 17.7503(6)
_cell_measurement_reflns_used 9978
_cell_measurement_temperature 293(2)
_cell_measurement_theta_max 27.5508
_cell_measurement_theta_min 2.2473
_cell_volume 3617.7(2)
_computing_cell_refinement 'Bruker SMART'
_computing_data_collection 'Bruker SMART'
_computing_data_reduction 'Bruker SAINT'
_computing_molecular_graphics 'Bruker SHELXTL'
_computing_publication_material 'Bruker SHELXTL'
_computing_structure_refinement 'SHELXL-2014/7 (Sheldrick, 2014)'
_computing_structure_solution 'SHELXS-97 (Sheldrick, 1990)'
_diffrn_ambient_temperature 293(2)
_diffrn_measured_fraction_theta_full 0.998
_diffrn_measured_fraction_theta_max 0.990
_diffrn_measurement_device_type 'Bruker CCD area detector'
_diffrn_measurement_method 'phi and omega scans'
_diffrn_radiation_type MoK\a
_diffrn_radiation_wavelength 0.71073
_diffrn_reflns_av_R_equivalents 0.0251
_diffrn_reflns_av_unetI/netI 0.0491
_diffrn_reflns_laue_measured_fraction_full 0.998
_diffrn_reflns_laue_measured_fraction_max 0.990
_diffrn_reflns_limit_h_max 18
_diffrn_reflns_limit_h_min -19
_diffrn_reflns_limit_k_max 13
_diffrn_reflns_limit_k_min -19
_diffrn_reflns_limit_l_max 23
_diffrn_reflns_limit_l_min -22
_diffrn_reflns_number 25259
_diffrn_reflns_point_group_measured_fraction_full 0.998
_diffrn_reflns_point_group_measured_fraction_max 0.990
_diffrn_reflns_theta_full 25.242
_diffrn_reflns_theta_max 27.573
_diffrn_reflns_theta_min 1.510
_diffrn_source 'fine-focus sealed tube'
_exptl_absorpt_coefficient_mu 3.036
_exptl_absorpt_correction_T_max 0.5962
_exptl_absorpt_correction_T_min 0.5681
_exptl_absorpt_correction_type multi-scan
_exptl_absorpt_process_details sadabs
_exptl_crystal_colour yellow
_exptl_crystal_density_diffrn 2.028
_exptl_crystal_density_method 'not measured'
_exptl_crystal_description block
_exptl_crystal_F_000 2132
_exptl_crystal_size_max 0.210
_exptl_crystal_size_mid 0.200
_exptl_crystal_size_min 0.190
_refine_diff_density_max 0.776
_refine_diff_density_min -0.686
_refine_diff_density_rms 0.147
_refine_ls_extinction_method none
_refine_ls_goodness_of_fit_ref 1.011
_refine_ls_hydrogen_treatment constr
_refine_ls_matrix_type full
_refine_ls_number_parameters 1217
_refine_ls_number_reflns 16587
_refine_ls_number_restraints 883
_refine_ls_restrained_S_all 0.994
_refine_ls_R_factor_all 0.0385
_refine_ls_R_factor_gt 0.0311
_refine_ls_shift/su_max 0.016
_refine_ls_shift/su_mean 0.000
_refine_ls_structure_factor_coef Fsqd
_refine_ls_weighting_details 'w=1/[\s^2^(Fo^2^)+(0.0428P)^2^+1.2819P] where P=(Fo^2^+2Fc^2^)/3'
_refine_ls_weighting_scheme calc
_refine_ls_wR_factor_gt 0.0780
_refine_ls_wR_factor_ref 0.0835
_reflns_Friedel_coverage 0.000
_reflns_number_gt 14274
_reflns_number_total 16587
_reflns_threshold_expression 'I > 2\s(I)'
_cod_data_source_file c5dt04262c2.cif
_cod_data_source_block 8
_cod_depositor_comments 'Adding full bibliography for 7037751--7037761.cif.'
_cod_database_code 7037755
_audit_block_doi 10.5517/cc14bptz
_shelx_shelxl_version_number 2014/7
_shelx_space_group_comment
;
The symmetry employed for this shelxl refinement is uniquely defined
by the following loop, which should always be used as a source of
symmetry information in preference to the above space-group names.
They are only intended as comments.
;
_shelx_estimated_absorpt_t_min 0.568
_shelx_estimated_absorpt_t_max 0.596

loop_
_space_group_symop_operation_xyz
'x, y, z'
'-x, -y, -z'

loop_
_atom_site_label
_atom_site_type_symbol
_atom_site_fract_x
_atom_site_fract_y
_atom_site_fract_z
_atom_site_U_iso_or_equiv
_atom_site_adp_type
_atom_site_occupancy
_atom_site_site_symmetry_order
_atom_site_calc_flag
_atom_site_refinement_flags_posn
_atom_site_refinement_flags_adp
_atom_site_refinement_flags_occupancy
_atom_site_disorder_assembly
_atom_site_disorder_group
Tb1 Tb -0.00808(2) 0.20773(2) 0.08859(2) 0.00900(5) Uani 1 1 d . U . . .
Tb2 Tb 0.35200(2) 0.19067(2) 0.28975(2) 0.00893(5) Uani 1 1 d . U . . .
Tb3 Tb 0.37122(2) 0.50566(2) 0.35214(2) 0.00770(5) Uani 1 1 d . U . . .
C1 C 0.4156(3) 0.6441(3) 0.2110(2) 0.0161(8) Uani 1 1 d . U . . .
H1 H 0.4548 0.6064 0.2074 0.019 Uiso 1 1 calc R U . . .
C2 C 0.4146(3) 0.7149(3) 0.1629(3) 0.0202(9) Uani 1 1 d . U . . .
H2 H 0.4542 0.7242 0.1301 0.024 Uiso 1 1 calc R U . . .
C3 C 0.3551(3) 0.7693(3) 0.1648(2) 0.0185(9) Uani 1 1 d . U . . .
H3 H 0.3524 0.8152 0.1328 0.022 Uiso 1 1 calc R U . . .
C4 C 0.2977(3) 0.7538(3) 0.2170(2) 0.0141(8) Uani 1 1 d . U . . .
C5 C 0.2334(3) 0.8082(3) 0.2212(2) 0.0195(9) Uani 1 1 d . U . . .
H5 H 0.2295 0.8546 0.1898 0.023 Uiso 1 1 calc R U . . .
C6 C 0.1785(3) 0.7921(3) 0.2707(3) 0.0206(9) Uani 1 1 d . U . . .
H6 H 0.1354 0.8264 0.2716 0.025 Uiso 1 1 calc R U . . .
C7 C 0.1851(3) 0.7235(3) 0.3218(2) 0.0158(8) Uani 1 1 d . U . . .
C8 C 0.1314(3) 0.7069(3) 0.3754(3) 0.0219(9) Uani 1 1 d . U . . .
H8 H 0.0865 0.7390 0.3771 0.026 Uiso 1 1 calc R U . . .
C9 C 0.1449(3) 0.6437(3) 0.4253(3) 0.0212(9) Uani 1 1 d . U . . .
H9 H 0.1101 0.6325 0.4615 0.025 Uiso 1 1 calc R U . . .
C10 C 0.2120(3) 0.5964(3) 0.4206(2) 0.0149(8) Uani 1 1 d . U . . .
H10 H 0.2213 0.5540 0.4552 0.018 Uiso 1 1 calc R U . . .
C11 C 0.2501(3) 0.6704(3) 0.3201(2) 0.0108(7) Uani 1 1 d . U . . .
C12 C 0.3053(3) 0.6841(3) 0.2649(2) 0.0117(8) Uani 1 1 d . U . . .
C13 C 0.5775(3) 0.1632(3) 0.2980(3) 0.0252(10) Uani 1 1 d . U . . .
H13 H 0.5839 0.2194 0.2787 0.030 Uiso 1 1 calc R U . . .
C14 C 0.6518(4) 0.1211(4) 0.3009(3) 0.0337(12) Uani 1 1 d . U . . .
H14 H 0.7063 0.1496 0.2854 0.040 Uiso 1 1 calc R U . . .
C15 C 0.6421(4) 0.0390(4) 0.3267(3) 0.0344(13) Uani 1 1 d . U . . .
H15 H 0.6885 0.0083 0.3265 0.041 Uiso 1 1 calc R U . . .
C16 C 0.5623(4) -0.0007(3) 0.3537(3) 0.0293(12) Uani 1 1 d . U . . .
C17 C 0.5478(4) -0.0866(4) 0.3855(3) 0.0395(14) Uani 1 1 d . U . . .
H17 H 0.5903 -0.1215 0.3842 0.047 Uiso 1 1 calc R U . . .
C18 C 0.4748(4) -0.1179(3) 0.4167(3) 0.0352(13) Uani 1 1 d . U . . .
H18 H 0.4690 -0.1726 0.4383 0.042 Uiso 1 1 calc R U . . .
C19 C 0.4052(4) -0.0675(3) 0.4171(3) 0.0290(11) Uani 1 1 d . U . . .
C20 C 0.3313(4) -0.0940(3) 0.4522(3) 0.0337(13) Uani 1 1 d . U . . .
H20 H 0.3254 -0.1464 0.4770 0.040 Uiso 1 1 calc R U . . .
C21 C 0.2669(4) -0.0433(3) 0.4508(3) 0.0305(11) Uani 1 1 d . U . . .
H21 H 0.2180 -0.0603 0.4749 0.037 Uiso 1 1 calc R U . . .
C22 C 0.2771(3) 0.0359(3) 0.4114(2) 0.0227(10) Uani 1 1 d . U . . .
H22 H 0.2328 0.0695 0.4090 0.027 Uiso 1 1 calc R U . . .
C23 C 0.4125(3) 0.0146(3) 0.3814(2) 0.0224(10) Uani 1 1 d . U . . .
C24 C 0.4923(3) 0.0482(3) 0.3504(2) 0.0203(9) Uani 1 1 d . U . . .
C25 C 0.0118(3) 0.3132(3) -0.0734(2) 0.0158(8) Uani 1 1 d . U . . .
H25 H 0.0512 0.2752 -0.0747 0.019 Uiso 1 1 calc R U . . .
C26 C 0.0056(3) 0.3765(3) -0.1281(2) 0.0187(9) Uani 1 1 d . U . . .
H26 H 0.0407 0.3800 -0.1642 0.022 Uiso 1 1 calc R U . . .
C27 C -0.0527(3) 0.4326(3) -0.1272(2) 0.0184(9) Uani 1 1 d . U . . .
H27 H -0.0573 0.4748 -0.1627 0.022 Uiso 1 1 calc R U . . .
C28 C -0.1055(3) 0.4257(3) -0.0722(2) 0.0143(8) Uani 1 1 d . U . . .
C29 C -0.1688(3) 0.4815(3) -0.0677(2) 0.0205(9) Uani 1 1 d . U . . .
H29 H -0.1763 0.5240 -0.1025 0.025 Uiso 1 1 calc R U . . .
C30 C -0.2175(3) 0.4729(3) -0.0137(3) 0.0198(9) Uani 1 1 d . U . . .
H30 H -0.2577 0.5100 -0.0115 0.024 Uiso 1 1 calc R U . . .
C31 C -0.2083(3) 0.4072(3) 0.0407(2) 0.0148(8) Uani 1 1 d . U . . .
C32 C -0.2568(3) 0.3974(3) 0.0987(3) 0.0206(9) Uani 1 1 d . U . . .
H32 H -0.2949 0.4355 0.1044 0.025 Uiso 1 1 calc R U . . .
C33 C -0.2472(3) 0.3312(3) 0.1466(3) 0.0198(9) Uani 1 1 d . U . . .
H33 H -0.2804 0.3222 0.1840 0.024 Uiso 1 1 calc R U . . .
C34 C -0.1863(3) 0.2773(3) 0.1383(2) 0.0172(8) Uani 1 1 d . U . . .
H34 H -0.1805 0.2322 0.1707 0.021 Uiso 1 1 calc R U . . .
C35 C -0.1475(3) 0.3510(3) 0.0376(2) 0.0127(8) Uani 1 1 d . U . . .
C36 C -0.0948(3) 0.3603(3) -0.0191(2) 0.0113(8) Uani 1 1 d . U . . .
C37 C 0.2310(3) 0.2609(3) 0.1166(2) 0.0112(8) Uani 1 1 d . U . . .
C38 C 0.3164(3) 0.2975(3) 0.0842(2) 0.0102(7) Uani 1 1 d . U . . .
C39 C 0.3042(3) 0.2784(3) 0.0032(2) 0.0143(8) Uani 1 1 d . U . . .
C40 C 0.3797(3) 0.3168(3) -0.0269(2) 0.0152(8) Uani 1 1 d . U . . .
C41 C 0.4685(3) 0.3755(3) 0.0232(2) 0.0154(8) Uani 1 1 d . U . . .
C42 C 0.4823(3) 0.3945(3) 0.1038(2) 0.0150(8) Uani 1 1 d . U . . .
C43 C 0.4085(3) 0.3546(3) 0.1353(2) 0.0108(7) Uani 1 1 d . U . . .
C44 C 0.4310(3) 0.3799(3) 0.2248(2) 0.0091(7) Uani 1 1 d . U . . .
C45 C 0.5878(3) 0.6847(3) 0.4210(2) 0.0107(7) Uani 1 1 d . U . . .
C46 C 0.6418(3) 0.6360(3) 0.3799(2) 0.0117(8) Uani 1 1 d . U . . .
C47 C 0.6891(3) 0.6771(3) 0.3285(3) 0.0197(9) Uani 1 1 d . U . . .
C48 C 0.7398(3) 0.6322(3) 0.2926(3) 0.0243(10) Uani 1 1 d . U . . .
C49 C 0.7466(3) 0.5469(3) 0.3104(2) 0.0200(9) Uani 1 1 d . U . . .
C50 C 0.7004(3) 0.5056(3) 0.3617(2) 0.0160(8) Uani 1 1 d . U . . .
C51 C 0.6468(3) 0.5486(3) 0.3959(2) 0.0116(8) Uani 1 1 d . U . . .
C52 C 0.5963(3) 0.5004(3) 0.4523(2) 0.0101(7) Uani 1 1 d . U . . .
C53 C 0.2303(3) 0.2820(3) 0.3496(2) 0.0097(7) Uani 1 1 d . U . . .
C54 C 0.1512(3) 0.3183(3) 0.3649(2) 0.0121(8) Uani 1 1 d . U . . .
C55 C 0.1194(3) 0.2981(3) 0.4303(2) 0.0179(9) Uani 1 1 d . U . . .
C56 C 0.0477(4) 0.3313(4) 0.4447(3) 0.0274(11) Uani 1 1 d . U . . .
C57 C 0.0032(3) 0.3820(4) 0.3926(3) 0.0265(10) Uani 1 1 d . U . . .
C58 C 0.0320(3) 0.3998(3) 0.3260(2) 0.0154(8) Uani 1 1 d . U . . .
C59 C 0.1063(3) 0.3697(3) 0.3117(2) 0.0101(7) Uani 1 1 d . U . . .
C60 C 0.1352(3) 0.3921(3) 0.2380(2) 0.0106(7) Uani 1 1 d . U . . .
C61 C -0.1996(3) 0.0098(3) 0.0188(2) 0.0134(8) Uani 1 1 d . U . . .
C62 C -0.3047(3) -0.0341(3) 0.0201(2) 0.0136(8) Uani 1 1 d . U . . .
C63 C -0.3264(3) -0.0381(3) 0.0906(2) 0.0157(8) Uani 1 1 d . U . . .
C64 C -0.4221(3) -0.0780(3) 0.0914(2) 0.0190(9) Uani 1 1 d . U . . .
C65 C -0.4974(3) -0.1143(3) 0.0206(3) 0.0178(9) Uani 1 1 d . U . . .
C66 C -0.4771(3) -0.1108(3) -0.0509(2) 0.0142(8) Uani 1 1 d . U . . .
C67 C -0.3807(3) -0.0714(2) -0.0517(2) 0.0103(7) Uani 1 1 d . U . . .
C68 C -0.3586(3) -0.0659(3) -0.1301(2) 0.0134(8) Uani 1 1 d . U . . .
C69 C -0.0056(3) 0.1043(3) 0.2118(2) 0.0171(9) Uani 1 1 d D U . . .
F1 F 0.21874(17) 0.22298(17) -0.04917(13) 0.0186(5) Uani 1 1 d . U . . .
F2 F 0.36682(18) 0.29594(19) -0.10488(14) 0.0251(6) Uani 1 1 d . U . . .
F3 F 0.54029(18) 0.4159(2) -0.00758(15) 0.0266(6) Uani 1 1 d . U . . .
F4 F 0.56994(17) 0.45401(18) 0.15121(14) 0.0221(6) Uani 1 1 d . U . . .
F5 F 0.6847(2) 0.76093(18) 0.30995(16) 0.0305(6) Uani 1 1 d . U . . .
F6 F 0.7822(2) 0.6709(2) 0.24074(18) 0.0401(8) Uani 1 1 d . U . . .
F7 F 0.7966(2) 0.5041(2) 0.27644(16) 0.0338(7) Uani 1 1 d . U . . .
F8 F 0.70731(19) 0.42098(17) 0.37763(14) 0.0219(5) Uani 1 1 d . U . . .
F9 F 0.15974(18) 0.24858(19) 0.48097(14) 0.0237(6) Uani 1 1 d . U . . .
F10 F 0.0202(2) 0.3148(3) 0.50943(18) 0.0438(9) Uani 1 1 d . U . . .
F11 F -0.0675(2) 0.4150(2) 0.40680(18) 0.0438(9) Uani 1 1 d . U . . .
F12 F -0.01283(18) 0.44969(18) 0.27619(14) 0.0221(5) Uani 1 1 d . U . . .
F13 F -0.25464(19) -0.00441(19) 0.16164(14) 0.0285(6) Uani 1 1 d . U . . .
F14 F -0.4426(2) -0.0813(2) 0.15979(15) 0.0318(7) Uani 1 1 d . U . . .
F15 F -0.59169(17) -0.15188(18) 0.01940(15) 0.0247(6) Uani 1 1 d . U . . .
F16 F -0.55292(17) -0.14524(18) -0.11874(14) 0.0221(6) Uani 1 1 d . U . . .
N3 N 0.4992(3) 0.1280(2) 0.3208(2) 0.0190(8) Uani 1 1 d . U . . .
N4 N 0.3464(3) 0.0633(2) 0.3782(2) 0.0188(8) Uani 1 1 d . U . . .
N5 N -0.0361(2) 0.3054(2) -0.02046(19) 0.0131(7) Uani 1 1 d . U . . .
N6 N -0.1364(2) 0.2876(2) 0.08655(18) 0.0120(7) Uani 1 1 d . U . . .
N2 N 0.3636(2) 0.6291(2) 0.26070(18) 0.0119(7) Uani 1 1 d . U . . .
N1 N 0.2636(2) 0.6078(2) 0.37009(18) 0.0114(7) Uani 1 1 d . U . . .
O1 O 0.14633(19) 0.25049(19) 0.06994(16) 0.0147(6) Uani 1 1 d . U . . .
O2 O 0.25052(19) 0.24704(18) 0.18739(15) 0.0118(5) Uani 1 1 d . U . . .
O3 O 0.46224(19) 0.32516(18) 0.26810(15) 0.0103(5) Uani 1 1 d . U . . .
O4 O 0.41925(19) 0.45450(18) 0.24721(15) 0.0112(5) Uani 1 1 d . U . . .
O5 O 0.49929(19) 0.63746(18) 0.41298(16) 0.0128(6) Uani 1 1 d . U . . .
O6 O 0.6330(2) 0.76266(18) 0.46099(17) 0.0162(6) Uani 1 1 d . U . . .
O7 O 0.65145(19) 0.50946(18) 0.52321(15) 0.0122(5) Uani 1 1 d . U . . .
O8 O 0.50645(19) 0.45423(18) 0.42457(15) 0.0118(5) Uani 1 1 d . U . . .
O9 O 0.30735(19) 0.34032(18) 0.34368(15) 0.0116(5) Uani 1 1 d . U . . .
O10 O 0.2169(2) 0.19626(18) 0.34074(16) 0.0127(6) Uani 1 1 d . U . . .
O11 O 0.21699(19) 0.45216(19) 0.24869(15) 0.0126(6) Uani 1 1 d . U . . .
O12 O 0.0739(2) 0.35089(18) 0.17177(15) 0.0127(6) Uani 1 1 d . U . . .
O13 O -0.1595(2) 0.09356(19) 0.05273(16) 0.0164(6) Uani 1 1 d . U . . .
O14 O -0.1625(2) -0.03886(19) -0.01494(17) 0.0180(6) Uani 1 1 d . U . . .
O15 O -0.3173(2) 0.0121(2) -0.14253(18) 0.0206(6) Uani 1 1 d . U . . .
O16 O -0.38131(19) -0.14365(19) -0.17351(15) 0.0129(6) Uani 1 1 d . U . . .
O17 O -0.0333(2) 0.1758(2) 0.21457(16) 0.0184(6) Uani 1 1 d . U . . .
O18 O 0.0351(2) 0.0867(2) 0.16088(17) 0.0186(6) Uani 1 1 d . U . . .
O19 O -0.0085(2) 0.10564(19) -0.02241(16) 0.0154(6) Uani 1 1 d . U . . .
H19A H 0.0424 0.0875 -0.0249 0.023 Uiso 1 1 d R U . . .
H19B H -0.0549 0.0601 -0.0268 0.023 Uiso 1 1 d R U . . .
O20 O 0.4558(2) 0.25956(18) 0.42237(15) 0.0137(6) Uani 1 1 d . U . . .
H20A H 0.4688 0.3272 0.4284 0.021 Uiso 1 1 d R U . . .
H20B H 0.4225 0.2345 0.4602 0.021 Uiso 1 1 d R U . . .
O21 O 0.21310(19) 0.05253(18) 0.22427(16) 0.0136(6) Uani 1 1 d . U . . .
H21B H 0.2286 0.0260 0.1966 0.020 Uiso 1 1 d R U . . .
H21A H 0.1644 0.0377 0.2211 0.020 Uiso 1 1 d R U . . .
C70 C -0.0264(8) 0.0302(6) 0.2610(5) 0.0278(10) Uani 0.680(5) 1 d D U P A 1
C71 C -0.0213(7) -0.0582(8) 0.2369(6) 0.0283(10) Uani 0.680(5) 1 d . U P A 1
H71 H -0.0015 -0.0687 0.1928 0.034 Uiso 0.680(5) 1 d R U P A 1
C72 C -0.0446(5) -0.1305(5) 0.2791(5) 0.0290(10) Uani 0.680(5) 1 d . U P A 1
C73 C -0.0720(6) -0.1137(6) 0.3466(5) 0.0299(10) Uani 0.680(5) 1 d . U P A 1
C74 C -0.0811(5) -0.0279(6) 0.3678(5) 0.0297(9) Uani 0.680(5) 1 d . U P A 1
C75 C -0.0577(5) 0.0436(6) 0.3245(5) 0.0285(10) Uani 0.680(5) 1 d . U P A 1
F17 F -0.0394(3) -0.2153(3) 0.2572(3) 0.0423(14) Uani 0.680(5) 1 d . U P A 1
F18 F -0.0935(3) -0.1855(4) 0.3867(3) 0.0481(15) Uani 0.680(5) 1 d . U P A 1
F19 F -0.1087(4) -0.0148(4) 0.4312(3) 0.0558(16) Uani 0.680(5) 1 d . U P A 1
F20 F -0.0689(4) 0.1238(4) 0.3489(3) 0.0389(14) Uani 0.680(5) 1 d . U P A 1
C70A C -0.026(2) 0.0485(15) 0.2754(12) 0.040(2) Uani 0.320(5) 1 d D U P A 2
C75A C -0.0167(13) -0.0354(13) 0.2806(13) 0.040(2) Uani 0.320(5) 1 d . U P A 2
C74A C -0.0322(14) -0.0855(14) 0.3382(12) 0.041(2) Uani 0.320(5) 1 d . U P A 2
C73A C -0.0590(13) -0.0489(14) 0.3958(12) 0.041(2) Uani 0.320(5) 1 d . U P A 2
C72A C -0.0668(13) 0.0467(13) 0.4019(11) 0.041(2) Uani 0.320(5) 1 d . U P A 2
C71A C -0.0505(19) 0.097(2) 0.3448(18) 0.041(2) Uani 0.320(5) 1 d . U P A 2
H71A H -0.0536 0.1574 0.3465 0.049 Uiso 0.320(5) 1 calc R U P A 2
F20A F 0.0038(11) -0.0783(9) 0.2249(10) 0.067(4) Uani 0.320(5) 1 d . U P A 2
F19A F -0.0276(8) -0.1731(8) 0.3397(9) 0.072(4) Uani 0.320(5) 1 d . U P A 2
F18A F -0.0764(9) -0.0969(11) 0.4573(9) 0.067(6) Uani 0.320(5) 1 d . U P A 2
F17A F -0.0947(9) 0.0789(11) 0.4592(7) 0.072(4) Uani 0.320(5) 1 d . U P A 2

loop_
_atom_site_aniso_label
_atom_site_aniso_U_11
_atom_site_aniso_U_22
_atom_site_aniso_U_33
_atom_site_aniso_U_23
_atom_site_aniso_U_13
_atom_site_aniso_U_12
Tb1 0.00880(9) 0.00945(9) 0.00760(9) 0.00187(7) 0.00171(7) 0.00187(7)
Tb2 0.01090(9) 0.00933(9) 0.00710(9) 0.00164(7) 0.00194(7) 0.00485(7)
Tb3 0.00847(9) 0.00856(9) 0.00603(9) 0.00098(6) 0.00181(7) 0.00315(7)
C1 0.017(2) 0.0163(19) 0.019(2) 0.0067(16) 0.0095(17) 0.0062(16)
C2 0.021(2) 0.019(2) 0.021(2) 0.0024(17) 0.0132(18) 0.0004(17)
C3 0.024(2) 0.0141(19) 0.014(2) 0.0045(16) 0.0059(17) 0.0014(17)
C4 0.015(2) 0.0109(18) 0.0126(19) -0.0012(15) 0.0006(15) 0.0022(15)
C5 0.028(2) 0.0139(19) 0.016(2) 0.0079(16) 0.0027(18) 0.0095(18)
C6 0.026(2) 0.019(2) 0.022(2) 0.0081(17) 0.0067(18) 0.0143(18)
C7 0.017(2) 0.019(2) 0.0110(19) 0.0002(16) 0.0019(16) 0.0076(17)
C8 0.023(2) 0.027(2) 0.022(2) 0.0040(18) 0.0077(18) 0.0173(19)
C9 0.027(2) 0.028(2) 0.018(2) 0.0088(18) 0.0134(18) 0.016(2)
C10 0.017(2) 0.021(2) 0.0108(18) 0.0081(16) 0.0066(16) 0.0078(17)
C11 0.0146(19) 0.0095(17) 0.0053(17) -0.0004(14) 0.0001(14) 0.0025(15)
C12 0.0115(19) 0.0088(17) 0.0112(18) -0.0011(14) 0.0015(15) 0.0003(15)
C13 0.026(2) 0.037(3) 0.018(2) 0.0042(19) 0.0041(18) 0.021(2)
C14 0.030(3) 0.056(3) 0.021(2) 0.003(2) 0.006(2) 0.027(3)
C15 0.037(3) 0.050(3) 0.022(2) -0.004(2) 0.001(2) 0.032(3)
C16 0.042(3) 0.025(2) 0.014(2) -0.0048(18) -0.010(2) 0.022(2)
C17 0.050(3) 0.029(3) 0.029(3) -0.009(2) -0.013(2) 0.025(3)
C18 0.046(3) 0.017(2) 0.026(2) 0.0006(19) -0.019(2) 0.016(2)
C19 0.039(3) 0.014(2) 0.017(2) -0.0022(17) -0.013(2) 0.006(2)
C20 0.045(3) 0.012(2) 0.023(2) 0.0058(18) -0.013(2) 0.001(2)
C21 0.037(3) 0.022(2) 0.017(2) 0.0070(18) -0.003(2) -0.005(2)
C22 0.027(2) 0.017(2) 0.016(2) 0.0054(17) -0.0006(18) 0.0029(18)
C23 0.031(2) 0.0138(19) 0.0118(19) -0.0007(16) -0.0103(18) 0.0087(18)
C24 0.026(2) 0.018(2) 0.0103(19) -0.0047(16) -0.0063(17) 0.0108(18)
C25 0.016(2) 0.019(2) 0.0125(19) 0.0068(16) 0.0044(16) 0.0061(17)
C26 0.022(2) 0.024(2) 0.0100(19) 0.0062(16) 0.0066(17) 0.0050(18)
C27 0.019(2) 0.018(2) 0.014(2) 0.0070(16) -0.0001(16) 0.0042(17)
C28 0.0135(19) 0.0160(19) 0.0093(18) 0.0009(15) -0.0009(15) 0.0029(16)
C29 0.023(2) 0.019(2) 0.017(2) 0.0077(17) -0.0007(17) 0.0095(18)
C30 0.015(2) 0.021(2) 0.021(2) 0.0028(17) -0.0006(17) 0.0088(17)
C31 0.0127(19) 0.017(2) 0.0125(19) 0.0003(15) 0.0008(15) 0.0056(16)
C32 0.017(2) 0.028(2) 0.020(2) 0.0025(18) 0.0058(17) 0.0112(18)
C33 0.017(2) 0.027(2) 0.017(2) 0.0036(17) 0.0089(17) 0.0051(18)
C34 0.017(2) 0.020(2) 0.016(2) 0.0062(16) 0.0075(17) 0.0048(17)
C35 0.0121(19) 0.0102(17) 0.0091(18) -0.0008(14) -0.0035(15) 0.0010(15)
C36 0.0098(18) 0.0104(17) 0.0090(17) 0.0013(14) -0.0016(14) 0.0004(15)
C37 0.0119(19) 0.0082(17) 0.0108(18) -0.0007(14) 0.0015(15) 0.0017(15)
C38 0.0112(18) 0.0099(17) 0.0091(17) 0.0048(14) 0.0022(14) 0.0031(15)
C39 0.0112(19) 0.0132(18) 0.0161(19) -0.0005(15) 0.0017(15) 0.0037(15)
C40 0.019(2) 0.023(2) 0.0063(17) 0.0025(15) 0.0052(15) 0.0100(17)
C41 0.014(2) 0.024(2) 0.0131(19) 0.0086(16) 0.0092(16) 0.0069(17)
C42 0.0107(19) 0.0169(19) 0.0138(19) -0.0009(15) 0.0026(15) 0.0010(16)
C43 0.0118(19) 0.0097(17) 0.0136(18) 0.0023(14) 0.0073(15) 0.0043(15)
C44 0.0037(17) 0.0119(17) 0.0120(18) 0.0022(14) 0.0037(14) 0.0016(14)
C45 0.0124(19) 0.0103(17) 0.0111(18) 0.0060(14) 0.0031(15) 0.0057(15)
C46 0.0101(18) 0.0143(18) 0.0110(18) 0.0038(15) 0.0022(15) 0.0050(15)
C47 0.020(2) 0.021(2) 0.020(2) 0.0110(17) 0.0069(17) 0.0082(18)
C48 0.021(2) 0.034(3) 0.022(2) 0.0118(19) 0.0146(19) 0.004(2)
C49 0.019(2) 0.033(2) 0.015(2) 0.0054(18) 0.0115(17) 0.0128(19)
C50 0.018(2) 0.020(2) 0.0125(19) 0.0031(16) 0.0055(16) 0.0104(17)
C51 0.0093(18) 0.0151(19) 0.0080(17) 0.0004(14) 0.0012(14) 0.0020(15)
C52 0.0139(19) 0.0091(17) 0.0107(18) 0.0026(14) 0.0044(15) 0.0083(15)
C53 0.0106(18) 0.0124(18) 0.0058(17) 0.0023(14) 0.0018(14) 0.0041(15)
C54 0.0097(18) 0.0151(18) 0.0102(18) 0.0004(15) 0.0027(15) 0.0027(15)
C55 0.018(2) 0.028(2) 0.0134(19) 0.0121(17) 0.0075(16) 0.0129(18)
C56 0.030(3) 0.048(3) 0.021(2) 0.019(2) 0.020(2) 0.024(2)
C57 0.023(2) 0.040(3) 0.031(2) 0.012(2) 0.015(2) 0.022(2)
C58 0.013(2) 0.020(2) 0.016(2) 0.0080(16) 0.0062(16) 0.0069(16)
C59 0.0111(18) 0.0093(17) 0.0082(17) 0.0023(14) 0.0007(14) 0.0030(14)
C60 0.0153(19) 0.0116(18) 0.0097(18) 0.0052(14) 0.0049(15) 0.0100(16)
C61 0.0113(19) 0.0139(18) 0.0099(18) 0.0010(15) -0.0001(15) -0.0002(15)
C62 0.0130(19) 0.0128(18) 0.0143(19) -0.0006(15) 0.0051(16) 0.0031(15)
C63 0.016(2) 0.0161(19) 0.0081(18) -0.0039(15) 0.0012(16) -0.0014(16)
C64 0.021(2) 0.020(2) 0.015(2) 0.0007(16) 0.0109(17) -0.0011(17)
C65 0.012(2) 0.017(2) 0.023(2) 0.0014(17) 0.0109(17) -0.0009(16)
C66 0.0133(19) 0.0134(19) 0.0143(19) 0.0005(15) 0.0043(16) 0.0020(16)
C67 0.0121(18) 0.0078(17) 0.0103(18) -0.0016(14) 0.0037(15) 0.0025(14)
C68 0.0106(19) 0.0170(19) 0.0136(19) 0.0029(15) 0.0014(15) 0.0080(16)
C69 0.0117(19) 0.017(2) 0.015(2) 0.0058(16) -0.0026(16) -0.0008(16)
F1 0.0143(12) 0.0271(13) 0.0082(11) -0.0019(10) -0.0002(9) 0.0017(10)
F2 0.0233(14) 0.0422(16) 0.0089(12) 0.0010(11) 0.0069(10) 0.0079(12)
F3 0.0161(13) 0.0454(17) 0.0187(13) 0.0053(12) 0.0125(11) 0.0028(12)
F4 0.0104(12) 0.0336(15) 0.0166(12) -0.0031(11) 0.0062(10) -0.0026(11)
F5 0.0404(17) 0.0264(14) 0.0358(16) 0.0211(12) 0.0231(14) 0.0124(13)
F6 0.0435(19) 0.059(2) 0.0377(17) 0.0292(15) 0.0313(15) 0.0223(16)
F7 0.0364(17) 0.0508(18) 0.0313(16) 0.0074(14) 0.0246(13) 0.0256(15)
F8 0.0285(14) 0.0229(13) 0.0245(13) 0.0072(11) 0.0135(11) 0.0181(11)
F9 0.0260(14) 0.0387(15) 0.0228(13) 0.0205(12) 0.0165(11) 0.0227(12)
F10 0.0461(19) 0.083(2) 0.0412(17) 0.0336(17) 0.0347(15) 0.0530(18)
F11 0.0461(19) 0.083(2) 0.0412(18) 0.0336(17) 0.0347(15) 0.0530(19)
F12 0.0235(13) 0.0328(14) 0.0207(13) 0.0137(11) 0.0099(11) 0.0203(12)
F13 0.0211(14) 0.0393(16) 0.0122(12) -0.0037(11) 0.0031(11) -0.0070(12)
F14 0.0289(15) 0.0452(17) 0.0143(13) -0.0012(12) 0.0141(12) -0.0056(13)
F15 0.0129(12) 0.0346(15) 0.0221(13) 0.0005(11) 0.0101(11) -0.0032(11)
F16 0.0098(12) 0.0327(14) 0.0152(12) -0.0028(11) 0.0011(10) -0.0022(10)
N3 0.026(2) 0.0209(18) 0.0120(17) 0.0024(14) 0.0010(15) 0.0148(16)
N4 0.028(2) 0.0115(16) 0.0118(17) 0.0035(13) -0.0010(15) 0.0053(15)
N5 0.0143(17) 0.0156(16) 0.0090(15) 0.0022(13) 0.0036(13) 0.0040(14)
N6 0.0122(16) 0.0124(16) 0.0095(15) 0.0017(12) 0.0017(13) 0.0028(13)
N2 0.0122(16) 0.0132(16) 0.0094(15) 0.0016(12) 0.0043(13) 0.0018(13)
N1 0.0128(16) 0.0144(16) 0.0071(15) 0.0035(12) 0.0029(13) 0.0042(13)
O1 0.0098(13) 0.0175(14) 0.0138(14) 0.0033(11) 0.0010(11) 0.0023(11)
O2 0.0122(14) 0.0163(14) 0.0088(13) 0.0064(11) 0.0039(11) 0.0059(11)
O3 0.0096(13) 0.0112(13) 0.0090(13) 0.0007(10) 0.0017(10) 0.0031(11)
O4 0.0149(14) 0.0107(13) 0.0108(13) 0.0017(10) 0.0070(11) 0.0051(11)
O5 0.0121(14) 0.0116(13) 0.0144(14) 0.0009(11) 0.0033(11) 0.0046(11)
O6 0.0161(15) 0.0094(13) 0.0217(15) 0.0022(11) 0.0045(12) 0.0032(11)
O7 0.0114(13) 0.0147(13) 0.0091(13) 0.0005(10) 0.0014(11) 0.0043(11)
O8 0.0101(13) 0.0142(13) 0.0111(13) 0.0015(11) 0.0027(11) 0.0049(11)
O9 0.0118(14) 0.0133(13) 0.0118(13) 0.0037(10) 0.0062(11) 0.0043(11)
O10 0.0146(14) 0.0091(13) 0.0141(13) 0.0030(11) 0.0037(11) 0.0040(11)
O11 0.0109(13) 0.0171(14) 0.0078(13) 0.0047(11) 0.0009(11) 0.0027(11)
O12 0.0150(14) 0.0118(13) 0.0108(13) 0.0015(10) 0.0039(11) 0.0036(11)
O13 0.0128(14) 0.0146(14) 0.0181(14) -0.0019(11) 0.0049(12) -0.0001(11)
O14 0.0121(14) 0.0171(14) 0.0238(16) -0.0032(12) 0.0070(12) 0.0033(12)
O15 0.0292(17) 0.0149(15) 0.0247(16) 0.0051(12) 0.0175(14) 0.0079(13)
O16 0.0111(13) 0.0154(14) 0.0096(13) -0.0026(11) 0.0016(11) 0.0033(11)
O17 0.0211(16) 0.0183(15) 0.0138(14) 0.0036(12) 0.0062(12) 0.0024(12)
O18 0.0155(15) 0.0198(15) 0.0215(15) 0.0077(12) 0.0050(12) 0.0069(12)
O19 0.0135(14) 0.0145(14) 0.0171(14) -0.0002(11) 0.0057(12) 0.0025(11)
O20 0.0196(15) 0.0104(13) 0.0103(13) 0.0026(10) 0.0025(11) 0.0053(11)
O21 0.0119(14) 0.0135(13) 0.0160(14) 0.0009(11) 0.0070(11) 0.0025(11)
C70 0.0191(16) 0.0346(19) 0.0320(18) 0.0241(16) 0.0077(14) 0.0077(15)
C71 0.0194(16) 0.0348(19) 0.0328(18) 0.0238(16) 0.0078(14) 0.0076(15)
C72 0.0199(16) 0.0351(18) 0.0336(18) 0.0239(16) 0.0075(14) 0.0073(14)
C73 0.0210(16) 0.0360(18) 0.0334(18) 0.0244(16) 0.0073(14) 0.0065(14)
C74 0.0211(16) 0.0364(18) 0.0325(18) 0.0239(16) 0.0080(14) 0.0065(14)
C75 0.0201(16) 0.0354(18) 0.0319(18) 0.0234(16) 0.0079(14) 0.0074(15)
F17 0.027(2) 0.028(2) 0.086(4) 0.035(3) 0.030(2) 0.0120(19)
F18 0.038(3) 0.052(3) 0.061(3) 0.047(3) 0.020(2) 0.011(2)
F19 0.076(4) 0.068(4) 0.033(3) 0.027(3) 0.034(3) 0.016(3)
F20 0.050(4) 0.047(3) 0.028(2) 0.014(2) 0.026(2) 0.012(2)
C70A 0.029(3) 0.042(3) 0.048(4) 0.028(3) 0.009(3) 0.008(3)
C75A 0.029(3) 0.042(3) 0.049(3) 0.028(3) 0.010(3) 0.008(3)
C74A 0.029(3) 0.043(3) 0.049(3) 0.028(3) 0.009(3) 0.007(3)
C73A 0.029(3) 0.043(3) 0.049(3) 0.028(3) 0.009(3) 0.007(3)
C72A 0.030(3) 0.043(3) 0.049(3) 0.028(3) 0.009(3) 0.007(3)
C71A 0.029(3) 0.043(3) 0.049(4) 0.028(3) 0.009(3) 0.007(3)
F20A 0.055(8) 0.034(7) 0.111(10) 0.032(7) 0.021(7) 0.012(5)
F19A 0.070(8) 0.108(11) 0.042(6) 0.017(7) 0.038(6) 0.011(7)
F18A 0.055(8) 0.034(7) 0.111(10) 0.032(7) 0.021(7) 0.012(5)
F17A 0.070(8) 0.108(11) 0.042(6) 0.017(7) 0.038(6) 0.011(7)

loop_
_atom_type_symbol
_atom_type_description
_atom_type_scat_dispersion_real
_atom_type_scat_dispersion_imag
_atom_type_scat_source
C C 0.0033 0.0016 'International Tables Vol C Tables 4.2.6.8 and 6.1.1.4'
H H 0.0000 0.0000 'International Tables Vol C Tables 4.2.6.8 and 6.1.1.4'
F F 0.0171 0.0103 'International Tables Vol C Tables 4.2.6.8 and 6.1.1.4'
N N 0.0061 0.0033 'International Tables Vol C Tables 4.2.6.8 and 6.1.1.4'
O O 0.0106 0.0060 'International Tables Vol C Tables 4.2.6.8 and 6.1.1.4'
Tb Tb -0.1723 4.1537 'International Tables Vol C Tables 4.2.6.8 and 6.1.1.4'

loop_
_geom_angle_atom_site_label_1
_geom_angle_atom_site_label_2
_geom_angle_atom_site_label_3
_geom_angle
_geom_angle_site_symmetry_1
_geom_angle_site_symmetry_3
O13 Tb1 O1 144.33(10) . .
O13 Tb1 O12 138.88(9) . .
O1 Tb1 O12 76.79(9) . .
O13 Tb1 O19 75.41(9) . .
O1 Tb1 O19 69.56(9) . .
O12 Tb1 O19 144.80(9) . .
O13 Tb1 O17 75.56(10) . .
O1 Tb1 O17 123.92(9) . .
O12 Tb1 O17 77.03(9) . .
O19 Tb1 O17 130.94(9) . .
O13 Tb1 O18 78.61(10) . .
O1 Tb1 O18 89.91(9) . .
O12 Tb1 O18 108.49(9) . .
O19 Tb1 O18 81.95(10) . .
O17 Tb1 O18 54.04(10) . .
O13 Tb1 N6 72.76(10) . .
O1 Tb1 N6 134.60(10) . .
O12 Tb1 N6 73.21(10) . .
O19 Tb1 N6 125.33(10) . .
O17 Tb1 N6 81.15(10) . .
O18 Tb1 N6 131.61(10) . .
O13 Tb1 N5 101.60(10) . .
O1 Tb1 N5 78.75(10) . .
O12 Tb1 N5 84.22(10) . .
O19 Tb1 N5 79.52(10) . .
O17 Tb1 N5 145.02(10) . .
O18 Tb1 N5 160.74(10) . .
N6 Tb1 N5 65.15(10) . .
O13 Tb1 C69 72.78(11) . .
O1 Tb1 C69 110.32(11) . .
O12 Tb1 C69 95.05(11) . .
O19 Tb1 C69 105.83(11) . .
O17 Tb1 C69 27.01(11) . .
O18 Tb1 C69 27.27(11) . .
N6 Tb1 C69 105.58(12) . .
N5 Tb1 C69 170.54(11) . .
O16 Tb2 O3 75.08(9) 2 .
O16 Tb2 O2 74.72(9) 2 .
O3 Tb2 O2 75.45(9) . .
O16 Tb2 O20 134.13(9) 2 .
O3 Tb2 O20 78.20(9) . .
O2 Tb2 O20 132.34(9) . .
O16 Tb2 O21 75.58(9) 2 .
O3 Tb2 O21 144.17(9) . .
O2 Tb2 O21 77.34(9) . .
O20 Tb2 O21 137.61(9) . .
O16 Tb2 O10 141.34(9) 2 .
O3 Tb2 O10 122.82(9) . .
O2 Tb2 O10 77.60(9) . .
O20 Tb2 O10 84.52(9) . .
O21 Tb2 O10 72.40(9) . .
O16 Tb2 N3 68.85(10) 2 .
O3 Tb2 N3 85.29(10) . .
O2 Tb2 N3 142.09(10) . .
O20 Tb2 N3 72.43(10) . .
O21 Tb2 N3 102.77(10) . .
O10 Tb2 N3 139.34(10) . .
O16 Tb2 N4 110.86(10) 2 .
O3 Tb2 N4 141.75(10) . .
O2 Tb2 N4 142.75(10) . .
O20 Tb2 N4 71.31(10) . .
O21 Tb2 N4 69.18(10) . .
O10 Tb2 N4 77.12(10) . .
N3 Tb2 N4 64.06(12) . .
O16 Tb2 O9 134.19(9) 2 .
O3 Tb2 O9 72.59(8) . .
O2 Tb2 O9 66.38(8) . .
O20 Tb2 O9 68.15(8) . .
O21 Tb2 O9 116.34(8) . .
O10 Tb2 O9 50.45(8) . .
N3 Tb2 O9 137.77(10) . .
N4 Tb2 O9 114.67(10) . .
O16 Tb2 C53 142.73(9) 2 .
O3 Tb2 C53 97.94(9) . .
O2 Tb2 C53 68.14(9) . .
O20 Tb2 C53 77.18(9) . .
O21 Tb2 C53 93.08(10) . .
O10 Tb2 C53 24.89(9) . .
N3 Tb2 C53 148.10(10) . .
N4 Tb2 C53 97.25(11) . .
O9 Tb2 C53 25.73(9) . .
O5 Tb3 O4 101.75(9) . .
O5 Tb3 O7 87.80(9) . 2_666
O4 Tb3 O7 150.15(9) . 2_666
O5 Tb3 O11 141.60(9) . .
O4 Tb3 O11 79.14(9) . .
O7 Tb3 O11 110.62(9) 2_666 .
O5 Tb3 O9 146.27(9) . .
O4 Tb3 O9 79.43(9) . .
O7 Tb3 O9 77.27(9) 2_666 .
O11 Tb3 O9 72.07(9) . .
O5 Tb3 O8 74.17(9) . .
O4 Tb3 O8 79.82(9) . .
O7 Tb3 O8 75.68(9) 2_666 .
O11 Tb3 O8 141.75(9) . .
O9 Tb3 O8 72.90(9) . .
O5 Tb3 N2 71.47(10) . .
O4 Tb3 N2 75.18(9) . .
O7 Tb3 N2 134.42(9) 2_666 .
O11 Tb3 N2 71.77(10) . .
O9 Tb3 N2 138.90(9) . .
O8 Tb3 N2 131.72(10) . .
O5 Tb3 N1 83.76(10) . .
O4 Tb3 N1 135.36(9) . .
O7 Tb3 N1 73.29(9) 2_666 .
O11 Tb3 N1 70.76(10) . .
O9 Tb3 N1 119.34(9) . .
O8 Tb3 N1 142.34(9) . .
N2 Tb3 N1 64.63(10) . .
N2 C1 C2 123.2(4) . .
N2 C1 H1 118.4 . .
C2 C1 H1 118.4 . .
C3 C2 C1 119.7(4) . .
C3 C2 H2 120.1 . .
C1 C2 H2 120.1 . .
C2 C3 C4 118.1(4) . .
C2 C3 H3 120.9 . .
C4 C3 H3 120.9 . .
C12 C4 C3 118.7(4) . .
C12 C4 C5 120.6(4) . .
C3 C4 C5 120.7(4) . .
C6 C5 C4 120.0(4) . .
C6 C5 H5 120.0 . .
C4 C5 H5 120.0 . .
C5 C6 C7 121.5(4) . .
C5 C6 H6 119.2 . .
C7 C6 H6 119.2 . .
C8 C7 C11 117.6(4) . .
C8 C7 C6 122.9(4) . .
C11 C7 C6 119.4(4) . .
C9 C8 C7 119.9(4) . .
C9 C8 H8 120.0 . .
C7 C8 H8 120.0 . .
C8 C9 C10 118.4(4) . .
C8 C9 H9 120.8 . .
C10 C9 H9 120.8 . .
N1 C10 C9 124.4(4) . .
N1 C10 H10 117.8 . .
C9 C10 H10 117.8 . .
N1 C11 C7 122.2(4) . .
N1 C11 C12 118.4(3) . .
C7 C11 C12 119.4(3) . .
N2 C12 C4 122.1(4) . .
N2 C12 C11 118.9(3) . .
C4 C12 C11 119.0(3) . .
N3 C13 C14 124.3(5) . .
N3 C13 H13 117.9 . .
C14 C13 H13 117.9 . .
C15 C14 C13 118.3(5) . .
C15 C14 H14 120.8 . .
C13 C14 H14 120.8 . .
C14 C15 C16 120.2(4) . .
C14 C15 H15 119.9 . .
C16 C15 H15 119.9 . .
C15 C16 C24 117.3(4) . .
C15 C16 C17 124.3(5) . .
C24 C16 C17 118.4(5) . .
C18 C17 C16 122.0(5) . .
C18 C17 H17 119.0 . .
C16 C17 H17 119.0 . .
C17 C18 C19 120.6(5) . .
C17 C18 H18 119.7 . .
C19 C18 H18 119.7 . .
C20 C19 C23 117.5(4) . .
C20 C19 C18 123.1(5) . .
C23 C19 C18 119.3(5) . .
C21 C20 C19 120.6(4) . .
C21 C20 H20 119.7 . .
C19 C20 H20 119.7 . .
C20 C21 C22 118.2(5) . .
C20 C21 H21 120.9 . .
C22 C21 H21 120.9 . .
N4 C22 C21 122.8(4) . .
N4 C22 H22 118.6 . .
C21 C22 H22 118.6 . .
N4 C23 C19 121.5(5) . .
N4 C23 C24 119.3(4) . .
C19 C23 C24 119.2(4) . .
N3 C24 C16 122.5(4) . .
N3 C24 C23 117.2(4) . .
C16 C24 C23 120.3(4) . .
N5 C25 C26 123.1(4) . .
N5 C25 H25 118.5 . .
C26 C25 H25 118.5 . .
C27 C26 C25 119.2(4) . .
C27 C26 H26 120.4 . .
C25 C26 H26 120.4 . .
C26 C27 C28 119.4(4) . .
C26 C27 H27 120.3 . .
C28 C27 H27 120.3 . .
C27 C28 C36 117.7(4) . .
C27 C28 C29 123.0(4) . .
C36 C28 C29 119.3(4) . .
C30 C29 C28 120.9(4) . .
C30 C29 H29 119.5 . .
C28 C29 H29 119.5 . .
C29 C30 C31 121.0(4) . .
C29 C30 H30 119.5 . .
C31 C30 H30 119.5 . .
C35 C31 C32 117.8(4) . .
C35 C31 C30 119.7(4) . .
C32 C31 C30 122.5(4) . .
C33 C32 C31 119.3(4) . .
C33 C32 H32 120.4 . .
C31 C32 H32 120.4 . .
C32 C33 C34 118.8(4) . .
C32 C33 H33 120.6 . .
C34 C33 H33 120.6 . .
N6 C34 C33 123.3(4) . .
N6 C34 H34 118.4 . .
C33 C34 H34 118.4 . .
N6 C35 C31 122.5(4) . .
N6 C35 C36 117.8(3) . .
C31 C35 C36 119.6(4) . .
N5 C36 C28 122.2(4) . .
N5 C36 C35 118.4(3) . .
C28 C36 C35 119.4(3) . .
O1 C37 O2 125.4(4) . .
O1 C37 C38 115.9(3) . .
O2 C37 C38 118.6(3) . .
C39 C38 C43 118.5(3) . .
C39 C38 C37 121.4(3) . .
C43 C38 C37 120.1(3) . .
F1 C39 C40 116.8(3) . .
F1 C39 C38 122.0(4) . .
C40 C39 C38 121.3(4) . .
F2 C40 C41 120.1(4) . .
F2 C40 C39 120.1(4) . .
C41 C40 C39 119.8(4) . .
F3 C41 C40 119.2(3) . .
F3 C41 C42 121.0(4) . .
C40 C41 C42 119.7(4) . .
F4 C42 C43 120.5(3) . .
F4 C42 C41 118.3(4) . .
C43 C42 C41 121.2(4) . .
C42 C43 C38 119.3(3) . .
C42 C43 C44 117.2(3) . .
C38 C43 C44 123.4(3) . .
O4 C44 O3 127.2(3) . .
O4 C44 C43 115.7(3) . .
O3 C44 C43 117.1(3) . .
O6 C45 O5 126.1(4) . .
O6 C45 C46 118.9(3) . .
O5 C45 C46 114.9(3) . .
C47 C46 C51 118.7(4) . .
C47 C46 C45 121.9(3) . .
C51 C46 C45 119.3(3) . .
F5 C47 C46 120.9(4) . .
F5 C47 C48 118.0(4) . .
C46 C47 C48 121.1(4) . .
F6 C48 C49 119.4(4) . .
F6 C48 C47 120.8(4) . .
C49 C48 C47 119.8(4) . .
F7 C49 C48 119.7(4) . .
F7 C49 C50 120.8(4) . .
C48 C49 C50 119.5(4) . .
F8 C50 C49 118.3(3) . .
F8 C50 C51 120.5(4) . .
C49 C50 C51 121.2(4) . .
C50 C51 C46 119.7(4) . .
C50 C51 C52 119.5(3) . .
C46 C51 C52 120.8(3) . .
O8 C52 O7 126.1(4) . .
O8 C52 C51 118.3(3) . .
O7 C52 C51 115.6(3) . .
O10 C53 O9 122.6(3) . .
O10 C53 C54 119.3(3) . .
O9 C53 C54 118.1(3) . .
O10 C53 Tb2 55.30(19) . .
O9 C53 Tb2 67.93(19) . .
C54 C53 Tb2 168.3(2) . .
C55 C54 C59 119.5(3) . .
C55 C54 C53 120.3(3) . .
C59 C54 C53 120.1(3) . .
F9 C55 C56 118.7(4) . .
F9 C55 C54 120.8(3) . .
C56 C55 C54 120.5(4) . .
F10 C56 C55 120.2(4) . .
F10 C56 C57 119.6(4) . .
C55 C56 C57 120.2(4) . .
F11 C57 C56 120.2(4) . .
F11 C57 C58 120.1(4) . .
C56 C57 C58 119.7(4) . .
F12 C58 C59 120.5(3) . .
F12 C58 C57 118.4(3) . .
C59 C58 C57 121.1(4) . .
C58 C59 C54 118.9(3) . .
C58 C59 C60 118.7(3) . .
C54 C59 C60 122.4(3) . .
O11 C60 O12 125.6(3) . .
O11 C60 C59 117.2(3) . .
O12 C60 C59 117.2(3) . .
O14 C61 O13 127.1(4) . .
O14 C61 C62 118.1(3) . .
O13 C61 C62 114.8(3) . .
C63 C62 C67 119.2(4) . .
C63 C62 C61 121.8(3) . .
C67 C62 C61 119.0(3) . .
F13 C63 C62 121.1(4) . .
F13 C63 C64 117.4(3) . .
C62 C63 C64 121.5(4) . .
F14 C64 C65 119.4(4) . .
F14 C64 C63 121.2(4) . .
C65 C64 C63 119.4(4) . .
F15 C65 C64 120.8(4) . .
F15 C65 C66 119.3(4) . .
C64 C65 C66 119.9(4) . .
F16 C66 C65 118.1(3) . .
F16 C66 C67 121.3(3) . .
C65 C66 C67 120.6(4) . .
C62 C67 C66 119.3(3) . .
C62 C67 C68 120.0(3) . .
C66 C67 C68 120.7(3) . .
O15 C68 O16 127.7(4) . .
O15 C68 C67 117.4(3) . .
O16 C68 C67 114.8(3) . .
O17 C69 O18 121.4(4) . .
O17 C69 C70 123.5(5) . .
O18 C69 C70 114.9(5) . .
O17 C69 C70A 111.1(10) . .
O18 C69 C70A 127.5(10) . .
O17 C69 Tb1 61.0(2) . .
O18 C69 Tb1 61.2(2) . .
C70 C69 Tb1 164.6(5) . .
C70A C69 Tb1 168.0(11) . .
C13 N3 C24 117.2(4) . .
C13 N3 Tb2 122.4(3) . .
C24 N3 Tb2 119.6(3) . .
C22 N4 C23 119.2(4) . .
C22 N4 Tb2 123.5(3) . .
C23 N4 Tb2 116.7(3) . .
C25 N5 C36 118.5(3) . .
C25 N5 Tb1 123.0(3) . .
C36 N5 Tb1 118.2(2) . .
C34 N6 C35 118.2(3) . .
C34 N6 Tb1 121.9(3) . .
C35 N6 Tb1 119.4(3) . .
C1 N2 C12 118.1(3) . .
C1 N2 Tb3 123.1(3) . .
C12 N2 Tb3 118.8(2) . .
C10 N1 C11 117.4(3) . .
C10 N1 Tb3 123.3(2) . .
C11 N1 Tb3 119.0(2) . .
C37 O1 Tb1 131.2(3) . .
C37 O2 Tb2 145.8(2) . .
C44 O3 Tb2 121.5(2) . .
C44 O4 Tb3 133.6(2) . .
C45 O5 Tb3 146.7(2) . .
C52 O7 Tb3 136.4(2) . 2_666
C52 O8 Tb3 127.7(2) . .
C53 O9 Tb3 137.4(2) . .
C53 O9 Tb2 86.3(2) . .
Tb3 O9 Tb2 135.39(10) . .
C53 O10 Tb2 99.8(2) . .
C60 O11 Tb3 135.6(2) . .
C60 O12 Tb1 145.4(2) . .
C61 O13 Tb1 139.5(3) . .
C68 O16 Tb2 133.9(3) . 2
C69 O17 Tb1 92.0(2) . .
C69 O18 Tb1 91.5(2) . .
Tb1 O19 H19A 124.7 . .
Tb1 O19 H19B 103.0 . .
H19A O19 H19B 108.7 . .
Tb2 O20 H20A 109.3 . .
Tb2 O20 H20B 109.4 . .
H20A O20 H20B 109.5 . .
Tb2 O21 H21B 107.1 . .
Tb2 O21 H21A 135.7 . .
H21B O21 H21A 116.3 . .
C75 C70 C71 119.2(7) . .
C75 C70 C69 121.8(7) . .
C71 C70 C69 118.8(7) . .
C72 C71 C70 120.6(9) . .
C72 C71 H71 119.4 . .
C70 C71 H71 120.0 . .
F17 C72 C71 121.4(8) . .
F17 C72 C73 119.5(6) . .
C71 C72 C73 119.1(8) . .
F18 C73 C74 122.4(7) . .
F18 C73 C72 117.6(7) . .
C74 C73 C72 119.9(7) . .
F19 C74 C73 118.4(7) . .
F19 C74 C75 121.6(8) . .
C73 C74 C75 120.0(8) . .
F20 C75 C70 123.0(7) . .
F20 C75 C74 115.9(7) . .
C70 C75 C74 121.1(8) . .
C75A C70A C69 124.6(19) . .
C75A C70A C71A 117.5(17) . .
C69 C70A C71A 117.7(17) . .
F20A C75A C70A 119.9(18) . .
F20A C75A C74A 114.5(18) . .
C70A C75A C74A 125(2) . .
C73A C74A F19A 116.8(18) . .
C73A C74A C75A 118.8(19) . .
F19A C74A C75A 124(2) . .
C74A C73A F18A 121.8(19) . .
C74A C73A C72A 122.8(18) . .
F18A C73A C72A 115.3(19) . .
F17A C72A C71A 121(2) . .
F17A C72A C73A 120.4(16) . .
C71A C72A C73A 118(2) . .
C72A C71A C70A 117(2) . .
C72A C71A H71A 121.5 . .
C70A C71A H71A 121.5 . .

loop_
_geom_bond_atom_site_label_1
_geom_bond_atom_site_label_2
_geom_bond_distance
_geom_bond_site_symmetry_2
Tb1 O13 2.305(3) .
Tb1 O1 2.325(3) .
Tb1 O12 2.329(3) .
Tb1 O19 2.415(3) .
Tb1 O17 2.430(3) .
Tb1 O18 2.434(3) .
Tb1 N6 2.512(3) .
Tb1 N5 2.528(3) .
Tb1 C69 2.776(4) .
Tb2 O16 2.331(3) 2
Tb2 O3 2.366(3) .
Tb2 O2 2.376(3) .
Tb2 O20 2.384(3) .
Tb2 O21 2.423(3) .
Tb2 O10 2.440(3) .
Tb2 N3 2.546(3) .
Tb2 N4 2.569(3) .
Tb2 O9 2.716(3) .
Tb2 C53 2.925(4) .
Tb3 O5 2.276(3) .
Tb3 O4 2.332(2) .
Tb3 O7 2.349(3) 2_666
Tb3 O11 2.368(3) .
Tb3 O9 2.398(3) .
Tb3 O8 2.407(3) .
Tb3 N2 2.565(3) .
Tb3 N1 2.573(3) .
C1 N2 1.321(5) .
C1 C2 1.417(6) .
C1 H1 0.9300 .
C2 C3 1.369(6) .
C2 H2 0.9300 .
C3 C4 1.417(6) .
C3 H3 0.9300 .
C4 C12 1.411(5) .
C4 C5 1.434(6) .
C5 C6 1.350(6) .
C5 H5 0.9300 .
C6 C7 1.432(6) .
C6 H6 0.9300 .
C7 C8 1.400(6) .
C7 C11 1.418(5) .
C8 C9 1.365(6) .
C8 H8 0.9300 .
C9 C10 1.393(6) .
C9 H9 0.9300 .
C10 N1 1.327(5) .
C10 H10 0.9300 .
C11 N1 1.359(5) .
C11 C12 1.437(5) .
C12 N2 1.368(5) .
C13 N3 1.324(6) .
C13 C14 1.406(6) .
C13 H13 0.9300 .
C14 C15 1.340(7) .
C14 H14 0.9300 .
C15 C16 1.402(7) .
C15 H15 0.9300 .
C16 C24 1.422(6) .
C16 C17 1.440(7) .
C17 C18 1.341(8) .
C17 H17 0.9300 .
C18 C19 1.444(7) .
C18 H18 0.9300 .
C19 C20 1.390(7) .
C19 C23 1.426(6) .
C20 C21 1.376(7) .
C20 H20 0.9300 .
C21 C22 1.424(6) .
C21 H21 0.9300 .
C22 N4 1.311(6) .
C22 H22 0.9300 .
C23 N4 1.372(6) .
C23 C24 1.428(7) .
C24 N3 1.342(5) .
C25 N5 1.324(5) .
C25 C26 1.413(5) .
C25 H25 0.9300 .
C26 C27 1.370(6) .
C26 H26 0.9300 .
C27 C28 1.410(6) .
C27 H27 0.9300 .
C28 C36 1.423(5) .
C28 C29 1.438(6) .
C29 C30 1.348(6) .
C29 H29 0.9300 .
C30 C31 1.441(6) .
C30 H30 0.9300 .
C31 C35 1.407(5) .
C31 C32 1.409(6) .
C32 C33 1.371(6) .
C32 H32 0.9300 .
C33 C34 1.403(6) .
C33 H33 0.9300 .
C34 N6 1.327(5) .
C34 H34 0.9300 .
C35 N6 1.352(5) .
C35 C36 1.434(5) .
C36 N5 1.363(5) .
C37 O1 1.249(4) .
C37 O2 1.252(4) .
C37 C38 1.521(5) .
C38 C39 1.395(5) .
C38 C43 1.401(5) .
C39 F1 1.341(4) .
C39 C40 1.380(6) .
C40 F2 1.344(4) .
C40 C41 1.372(6) .
C41 F3 1.350(4) .
C41 C42 1.383(5) .
C42 F4 1.352(4) .
C42 C43 1.381(5) .
C43 C44 1.523(5) .
C44 O4 1.246(4) .
C44 O3 1.260(4) .
C45 O6 1.233(5) .
C45 O5 1.270(5) .
C45 C46 1.517(5) .
C46 C47 1.385(6) .
C46 C51 1.389(5) .
C47 F5 1.347(5) .
C47 C48 1.389(6) .
C48 F6 1.338(5) .
C48 C49 1.375(6) .
C49 F7 1.340(5) .
C49 C50 1.376(6) .
C50 F8 1.357(5) .
C50 C51 1.389(5) .
C51 C52 1.524(5) .
C52 O8 1.251(4) .
C52 O7 1.263(4) .
C53 O10 1.249(4) .
C53 O9 1.272(4) .
C53 C54 1.507(5) .
C54 C55 1.397(5) .
C54 C59 1.402(5) .
C55 F9 1.327(4) .
C55 C56 1.370(6) .
C56 F10 1.343(5) .
C56 C57 1.381(6) .
C57 F11 1.354(5) .
C57 C58 1.385(6) .
C58 F12 1.352(4) .
C58 C59 1.381(5) .
C59 C60 1.522(5) .
C60 O11 1.252(5) .
C60 O12 1.252(4) .
C61 O14 1.245(5) .
C61 O13 1.264(5) .
C61 C62 1.523(5) .
C62 C63 1.380(5) .
C62 C67 1.391(5) .
C63 F13 1.349(4) .
C63 C64 1.383(6) .
C64 F14 1.334(5) .
C64 C65 1.373(6) .
C65 F15 1.348(4) .
C65 C66 1.388(6) .
C66 F16 1.340(4) .
C66 C67 1.392(5) .
C67 C68 1.521(5) .
C68 O15 1.238(5) .
C68 O16 1.264(5) .
C69 O17 1.262(5) .
C69 O18 1.273(5) .
C69 C70 1.489(8) .
C69 C70A 1.507(15) .
O7 Tb3 2.349(3) 2_666
O16 Tb2 2.331(3) 2
O19 H19A 0.8811 .
O19 H19B 0.8090 .
O20 H20A 0.9801 .
O20 H20B 0.9802 .
O21 H21B 0.7369 .
O21 H21A 0.6778 .
C70 C75 1.359(11) .
C70 C71 1.406(13) .
C71 C72 1.389(12) .
C71 H71 0.9299 .
C72 F17 1.346(9) .
C72 C73 1.400(11) .
C73 F18 1.356(8) .
C73 C74 1.380(12) .
C74 F19 1.323(9) .
C74 C75 1.395(10) .
C75 F20 1.331(10) .
C70A C75A 1.32(3) .
C70A C71A 1.57(4) .
C75A F20A 1.30(3) .
C75A C74A 1.35(2) .
C74A C73A 1.34(3) .
C74A F19A 1.35(2) .
C73A F18A 1.40(2) .
C73A C72A 1.48(3) .
C72A F17A 1.31(2) .
C72A C71A 1.34(3) .
C71A H71A 0.9300 .

loop_
_geom_hbond_atom_site_label_D
_geom_hbond_atom_site_label_H
_geom_hbond_atom_site_label_A
_geom_hbond_distance_DH
_geom_hbond_distance_HA
_geom_hbond_distance_DA
_geom_hbond_angle_DHA
_geom_hbond_site_symmetry_A
C1 H1 O4 0.93 2.42 2.998(5) 120.5 .
C9 H9 F10 0.93 2.45 3.177(5) 135.2 2_566
C10 H10 O7 0.93 2.29 2.917(5) 124.0 2_666
C22 H22 O10 0.93 2.37 3.042(5) 128.7 .
C25 H25 O1 0.93 2.66 3.134(5) 112.5 .
C34 H34 O17 0.93 2.50 3.128(5) 125.3 .
O19 H19A O14 0.88 2.07 2.902(4) 157.1 2
O19 H19B O13 0.81 2.50 2.888(4) 110.9 .
O19 H19B O14 0.81 1.94 2.734(4) 168.1 .
O20 H20A O8 0.98 1.86 2.829(4) 168.4 .
O20 H20B O6 0.98 1.82 2.747(4) 156.9 2_666
O21 H21B O15 0.74 2.01 2.714(4) 159.6 2
O21 H21A O18 0.68 2.25 2.759(4) 132.8 .

loop_
_geom_torsion_atom_site_label_1
_geom_torsion_atom_site_label_2
_geom_torsion_atom_site_label_3
_geom_torsion_atom_site_label_4
_geom_torsion
_geom_torsion_site_symmetry_4
N2 C1 C2 C3 -2.2(6) .
C1 C2 C3 C4 1.4(6) .
C2 C3 C4 C12 0.7(6) .
C2 C3 C4 C5 -179.5(4) .
C12 C4 C5 C6 -0.8(6) .
C3 C4 C5 C6 179.4(4) .
C4 C5 C6 C7 2.2(7) .
C5 C6 C7 C8 178.1(4) .
C5 C6 C7 C11 -0.6(6) .
C11 C7 C8 C9 2.0(6) .
C6 C7 C8 C9 -176.7(4) .
C7 C8 C9 C10 -0.6(7) .
C8 C9 C10 N1 -0.7(7) .
C8 C7 C11 N1 -2.3(6) .
C6 C7 C11 N1 176.5(4) .
C8 C7 C11 C12 178.9(4) .
C6 C7 C11 C12 -2.3(6) .
C3 C4 C12 N2 -2.2(6) .
C5 C4 C12 N2 178.0(4) .
C3 C4 C12 C11 177.7(3) .
C5 C4 C12 C11 -2.1(6) .
N1 C11 C12 N2 4.7(5) .
C7 C11 C12 N2 -176.5(3) .
N1 C11 C12 C4 -175.2(3) .
C7 C11 C12 C4 3.6(5) .
N3 C13 C14 C15 1.7(7) .
C13 C14 C15 C16 -3.3(7) .
C14 C15 C16 C24 1.7(7) .
C14 C15 C16 C17 -177.4(5) .
C15 C16 C17 C18 174.4(5) .
C24 C16 C17 C18 -4.7(7) .
C16 C17 C18 C19 2.2(7) .
C17 C18 C19 C20 -176.6(4) .
C17 C18 C19 C23 2.1(7) .
C23 C19 C20 C21 1.3(6) .
C18 C19 C20 C21 -180.0(4) .
C19 C20 C21 C22 0.9(7) .
C20 C21 C22 N4 -1.6(7) .
C20 C19 C23 N4 -3.2(6) .
C18 C19 C23 N4 178.1(4) .
C20 C19 C23 C24 175.0(4) .
C18 C19 C23 C24 -3.7(6) .
C15 C16 C24 N3 1.8(6) .
C17 C16 C24 N3 -179.1(4) .
C15 C16 C24 C23 -176.2(4) .
C17 C16 C24 C23 2.9(6) .
N4 C23 C24 N3 1.3(6) .
C19 C23 C24 N3 -176.9(4) .
N4 C23 C24 C16 179.4(4) .
C19 C23 C24 C16 1.2(6) .
N5 C25 C26 C27 -0.3(6) .
C25 C26 C27 C28 -0.3(6) .
C26 C27 C28 C36 0.4(6) .
C26 C27 C28 C29 -179.5(4) .
C27 C28 C29 C30 -179.6(4) .
C36 C28 C29 C30 0.4(6) .
C28 C29 C30 C31 -0.5(6) .
C29 C30 C31 C35 0.1(6) .
C29 C30 C31 C32 179.0(4) .
C35 C31 C32 C33 -3.2(6) .
C30 C31 C32 C33 177.8(4) .
C31 C32 C33 C34 2.3(6) .
C32 C33 C34 N6 0.5(6) .
C32 C31 C35 N6 1.6(6) .
C30 C31 C35 N6 -179.5(4) .
C32 C31 C35 C36 -178.4(4) .
C30 C31 C35 C36 0.5(6) .
C27 C28 C36 N5 0.0(6) .
C29 C28 C36 N5 179.9(4) .
C27 C28 C36 C35 -179.8(3) .
C29 C28 C36 C35 0.2(5) .
N6 C35 C36 N5 -0.4(5) .
C31 C35 C36 N5 179.6(3) .
N6 C35 C36 C28 179.4(3) .
C31 C35 C36 C28 -0.6(5) .
O1 C37 C38 C39 -30.0(5) .
O2 C37 C38 C39 152.4(4) .
O1 C37 C38 C43 147.3(4) .
O2 C37 C38 C43 -30.2(5) .
C43 C38 C39 F1 178.8(3) .
C37 C38 C39 F1 -3.8(6) .
C43 C38 C39 C40 -1.9(6) .
C37 C38 C39 C40 175.5(4) .
F1 C39 C40 F2 -1.9(6) .
C38 C39 C40 F2 178.7(4) .
F1 C39 C40 C41 178.8(4) .
C38 C39 C40 C41 -0.5(6) .
F2 C40 C41 F3 3.7(6) .
C39 C40 C41 F3 -177.1(4) .
F2 C40 C41 C42 -178.1(4) .
C39 C40 C41 C42 1.1(6) .
F3 C41 C42 F4 -0.6(6) .
C40 C41 C42 F4 -178.8(4) .
F3 C41 C42 C43 178.9(4) .
C40 C41 C42 C43 0.8(6) .
F4 C42 C43 C38 176.4(3) .
C41 C42 C43 C38 -3.2(6) .
F4 C42 C43 C44 -0.6(5) .
C41 C42 C43 C44 179.8(4) .
C39 C38 C43 C42 3.7(5) .
C37 C38 C43 C42 -173.8(3) .
C39 C38 C43 C44 -179.6(3) .
C37 C38 C43 C44 3.0(5) .
C42 C43 C44 O4 82.7(4) .
C38 C43 C44 O4 -94.1(4) .
C42 C43 C44 O3 -95.1(4) .
C38 C43 C44 O3 88.0(4) .
O6 C45 C46 C47 -55.0(5) .
O5 C45 C46 C47 127.9(4) .
O6 C45 C46 C51 123.1(4) .
O5 C45 C46 C51 -54.0(5) .
C51 C46 C47 F5 178.7(4) .
C45 C46 C47 F5 -3.2(6) .
C51 C46 C47 C48 0.7(6) .
C45 C46 C47 C48 178.7(4) .
F5 C47 C48 F6 -0.5(7) .
C46 C47 C48 F6 177.6(4) .
F5 C47 C48 C49 179.5(4) .
C46 C47 C48 C49 -2.4(7) .
F6 C48 C49 F7 0.8(7) .
C47 C48 C49 F7 -179.2(4) .
F6 C48 C49 C50 -177.9(4) .
C47 C48 C49 C50 2.1(7) .
F7 C49 C50 F8 0.5(6) .
C48 C49 C50 F8 179.3(4) .
F7 C49 C50 C51 -178.7(4) .
C48 C49 C50 C51 0.0(7) .
F8 C50 C51 C46 179.0(3) .
C49 C50 C51 C46 -1.8(6) .
F8 C50 C51 C52 0.5(6) .
C49 C50 C51 C52 179.7(4) .
C47 C46 C51 C50 1.4(6) .
C45 C46 C51 C50 -176.7(3) .
C47 C46 C51 C52 179.9(4) .
C45 C46 C51 C52 1.8(5) .
C50 C51 C52 O8 -96.7(4) .
C46 C51 C52 O8 84.8(4) .
C50 C51 C52 O7 81.6(4) .
C46 C51 C52 O7 -96.9(4) .
O10 C53 C54 C55 57.8(5) .
O9 C53 C54 C55 -124.4(4) .
Tb2 C53 C54 C55 117.0(12) .
O10 C53 C54 C59 -119.8(4) .
O9 C53 C54 C59 58.0(5) .
Tb2 C53 C54 C59 -60.5(14) .
C59 C54 C55 F9 179.1(4) .
C53 C54 C55 F9 1.6(6) .
C59 C54 C55 C56 -2.7(6) .
C53 C54 C55 C56 179.8(4) .
F9 C55 C56 F10 0.9(7) .
C54 C55 C56 F10 -177.3(4) .
F9 C55 C56 C57 -179.1(4) .
C54 C55 C56 C57 2.6(8) .
F10 C56 C57 F11 0.1(8) .
C55 C56 C57 F11 -179.8(5) .
F10 C56 C57 C58 179.5(5) .
C55 C56 C57 C58 -0.5(8) .
F11 C57 C58 F12 -0.6(7) .
C56 C57 C58 F12 -180.0(4) .
F11 C57 C58 C59 177.8(4) .
C56 C57 C58 C59 -1.6(7) .
F12 C58 C59 C54 179.8(3) .
C57 C58 C59 C54 1.5(6) .
F12 C58 C59 C60 -1.1(6) .
C57 C58 C59 C60 -179.5(4) .
C55 C54 C59 C58 0.6(6) .
C53 C54 C59 C58 178.2(4) .
C55 C54 C59 C60 -178.4(4) .
C53 C54 C59 C60 -0.8(6) .
C58 C59 C60 O11 108.0(4) .
C54 C59 C60 O11 -73.0(5) .
C58 C59 C60 O12 -69.9(5) .
C54 C59 C60 O12 109.1(4) .
O14 C61 C62 C63 123.0(4) .
O13 C61 C62 C63 -57.3(5) .
O14 C61 C62 C67 -56.8(5) .
O13 C61 C62 C67 122.9(4) .
C67 C62 C63 F13 178.7(4) .
C61 C62 C63 F13 -1.1(6) .
C67 C62 C63 C64 -0.2(6) .
C61 C62 C63 C64 180.0(4) .
F13 C63 C64 F14 1.3(6) .
C62 C63 C64 F14 -179.8(4) .
F13 C63 C64 C65 -179.2(4) .
C62 C63 C64 C65 -0.2(6) .
F14 C64 C65 F15 1.0(6) .
C63 C64 C65 F15 -178.6(4) .
F14 C64 C65 C66 179.7(4) .
C63 C64 C65 C66 0.1(6) .
F15 C65 C66 F16 0.1(6) .
C64 C65 C66 F16 -178.6(4) .
F15 C65 C66 C67 179.1(4) .
C64 C65 C66 C67 0.4(6) .
C63 C62 C67 C66 0.7(6) .
C61 C62 C67 C66 -179.5(3) .
C63 C62 C67 C68 178.8(4) .
C61 C62 C67 C68 -1.4(5) .
F16 C66 C67 C62 178.2(4) .
C65 C66 C67 C62 -0.9(6) .
F16 C66 C67 C68 0.1(6) .
C65 C66 C67 C68 -178.9(4) .
C62 C67 C68 O15 -55.1(5) .
C66 C67 C68 O15 122.9(4) .
C62 C67 C68 O16 121.9(4) .
C66 C67 C68 O16 -60.0(5) .
C14 C13 N3 C24 1.7(6) .
C14 C13 N3 Tb2 -168.1(3) .
C16 C24 N3 C13 -3.4(6) .
C23 C24 N3 C13 174.7(4) .
C16 C24 N3 Tb2 166.7(3) .
C23 C24 N3 Tb2 -15.2(5) .
C21 C22 N4 C23 -0.2(6) .
C21 C22 N4 Tb2 170.9(3) .
C19 C23 N4 C22 2.7(6) .
C24 C23 N4 C22 -175.5(4) .
C19 C23 N4 Tb2 -169.1(3) .
C24 C23 N4 Tb2 12.7(5) .
C26 C25 N5 C36 0.7(6) .
C26 C25 N5 Tb1 -171.9(3) .
C28 C36 N5 C25 -0.5(5) .
C35 C36 N5 C25 179.2(3) .
C28 C36 N5 Tb1 172.4(3) .
C35 C36 N5 Tb1 -7.8(4) .
C33 C34 N6 C35 -2.2(6) .
C33 C34 N6 Tb1 170.2(3) .
C31 C35 N6 C34 1.1(5) .
C36 C35 N6 C34 -178.9(3) .
C31 C35 N6 Tb1 -171.5(3) .
C36 C35 N6 Tb1 8.6(4) .
C2 C1 N2 C12 0.8(6) .
C2 C1 N2 Tb3 -177.3(3) .
C4 C12 N2 C1 1.5(5) .
C11 C12 N2 C1 -178.4(3) .
C4 C12 N2 Tb3 179.6(3) .
C11 C12 N2 Tb3 -0.3(4) .
C9 C10 N1 C11 0.5(6) .
C9 C10 N1 Tb3 -172.6(3) .
C7 C11 N1 C10 1.1(5) .
C12 C11 N1 C10 179.9(3) .
C7 C11 N1 Tb3 174.5(3) .
C12 C11 N1 Tb3 -6.7(4) .
O2 C37 O1 Tb1 2.1(6) .
C38 C37 O1 Tb1 -175.2(2) .
O1 C37 O2 Tb2 142.6(3) .
C38 C37 O2 Tb2 -40.2(6) .
O4 C44 O3 Tb2 98.4(4) .
C43 C44 O3 Tb2 -84.1(3) .
O3 C44 O4 Tb3 -34.3(6) .
C43 C44 O4 Tb3 148.1(3) .
O6 C45 O5 Tb3 175.7(3) .
C46 C45 O5 Tb3 -7.5(6) .
O8 C52 O7 Tb3 -21.6(6) 2_666
C51 C52 O7 Tb3 160.3(2) 2_666
O7 C52 O8 Tb3 127.4(3) .
C51 C52 O8 Tb3 -54.4(4) .
O10 C53 O9 Tb3 178.9(2) .
C54 C53 O9 Tb3 1.2(5) .
Tb2 C53 O9 Tb3 170.1(3) .
O10 C53 O9 Tb2 8.8(3) .
C54 C53 O9 Tb2 -168.9(3) .
O9 C53 O10 Tb2 -10.0(4) .
C54 C53 O10 Tb2 167.7(3) .
O12 C60 O11 Tb3 -153.7(3) .
C59 C60 O11 Tb3 28.6(5) .
O11 C60 O12 Tb1 116.3(4) .
C59 C60 O12 Tb1 -66.1(5) .
O14 C61 O13 Tb1 -6.8(7) .
C62 C61 O13 Tb1 173.5(3) .
O15 C68 O16 Tb2 5.9(6) 2
C67 C68 O16 Tb2 -170.8(2) 2
O18 C69 O17 Tb1 10.8(4) .
C70 C69 O17 Tb1 -162.8(6) .
C70A C69 O17 Tb1 -170.0(11) .
O17 C69 O18 Tb1 -10.8(4) .
C70 C69 O18 Tb1 163.3(5) .
C70A C69 O18 Tb1 170.2(13) .
O17 C69 C70 C75 -14.7(12) .
O18 C69 C70 C75 171.4(7) .
Tb1 C69 C70 C75 -117.0(15) .
O17 C69 C70 C71 160.1(7) .
O18 C69 C70 C71 -13.9(11) .
Tb1 C69 C70 C71 58(2) .
C75 C70 C71 C72 -2.2(15) .
C69 C70 C71 C72 -177.1(8) .
C70 C71 C72 F17 -179.5(8) .
C70 C71 C72 C73 -0.9(13) .
F17 C72 C73 F18 -0.8(10) .
C71 C72 C73 F18 -179.5(7) .
F17 C72 C73 C74 -177.6(6) .
C71 C72 C73 C74 3.7(11) .
F18 C73 C74 F19 2.3(11) .
C72 C73 C74 F19 178.9(7) .
F18 C73 C74 C75 179.8(7) .
C72 C73 C74 C75 -3.5(11) .
C71 C70 C75 F20 -176.9(8) .
C69 C70 C75 F20 -2.1(13) .
C71 C70 C75 C74 2.4(14) .
C69 C70 C75 C74 177.1(7) .
F19 C74 C75 F20 -2.7(11) .
C73 C74 C75 F20 179.7(7) .
F19 C74 C75 C70 177.9(8) .
C73 C74 C75 C70 0.4(12) .
O17 C69 C70A C75A 171(2) .
O18 C69 C70A C75A -10(3) .
Tb1 C69 C70A C75A 124(4) .
O17 C69 C70A C71A -15(2) .
O18 C69 C70A C71A 164.1(15) .
Tb1 C69 C70A C71A -62(6) .
C69 C70A C75A F20A -6(3) .
C71A C70A C75A F20A -180(2) .
C69 C70A C75A C74A 178.2(19) .
C71A C70A C75A C74A 4(4) .
F20A C75A C74A C73A -176.4(17) .
C70A C75A C74A C73A 0(3) .
F20A C75A C74A F19A 0(3) .
C70A C75A C74A F19A 176(2) .
F19A C74A C73A F18A 3(3) .
C75A C74A C73A F18A 180.0(16) .
F19A C74A C73A C72A 179.7(16) .
C75A C74A C73A C72A -4(3) .
C74A C73A C72A F17A 179.2(17) .
F18A C73A C72A F17A -4(2) .
C74A C73A C72A C71A 3(3) .
F18A C73A C72A C71A 179.7(18) .
F17A C72A C71A C70A -175.0(19) .
C73A C72A C71A C70A 1(3) .
C75A C70A C71A C72A -4(4) .
C69 C70A C71A C72A -178.8(19) .
